data_7032288
loop_
_publ_author_name
'Cheisson, Thibault'
'Auffrant, Audrey'

_publ_section_title
;
 Versatile coordination chemistry of a
 bis(methyliminophosphoranyl)pyridine ligand on copper centres.
;
_journal_issue 35
_journal_name_full 'Dalton transactions (Cambridge, England : 2003)'
_journal_page_first 13399
_journal_page_last 13409
_journal_paper_doi 10.1039/c4dt01794c
_journal_volume 43
_journal_year 2014
_chemical_formula_sum 'C49 H52 Cu F6 N3 P4'
_chemical_formula_weight 984.36
_chemical_name_systematic
; 
 ? 
;
_space_group_IT_number 2
_symmetry_cell_setting triclinic
_symmetry_space_group_name_Hall '-P 1'
_symmetry_space_group_name_H-M 'P -1'
_atom_sites_solution_hydrogens geom
_atom_sites_solution_primary direct
_atom_sites_solution_secondary difmap
_audit_creation_method SHELXL-97
_cell_angle_alpha 70.160(1)
_cell_angle_beta 71.273(1)
_cell_angle_gamma 77.074(1)
_cell_formula_units_Z 2
_cell_length_a 10.981(1)
_cell_length_b 14.582(1)
_cell_length_c 16.352(1)
_cell_measurement_reflns_used 8071
_cell_measurement_temperature 150.0(1)
_cell_measurement_theta_max 30.034
_cell_measurement_theta_min 0.998
_cell_volume 2313.1(3)
_computing_cell_refinement 'DENZO (Otwinowski & Minor, 1997) & COLLECT'
_computing_data_collection 'COLLECT (Hooft, R.W.W., 1998)'
_computing_data_reduction 'DENZO & COLLECT'
_computing_molecular_graphics 'PLATON (Spek, 2009)'
_computing_publication_material 'PLATON (Spek, 2009)'
_computing_structure_refinement 'SHELXL-97 (Sheldrick, 1997)'
_computing_structure_solution 'SIR97 (Altomare et al., 1999)'
_diffrn_ambient_temperature 150.0(1)
_diffrn_measured_fraction_theta_full 0.989
_diffrn_measured_fraction_theta_max 0.989
_diffrn_measurement_device_type KappaCCD
_diffrn_measurement_method 'phi and omega scans'
_diffrn_radiation_monochromator graphite
_diffrn_radiation_source 'fine-focus sealed tube'
_diffrn_radiation_type MoK\a
_diffrn_radiation_wavelength 0.71069
_diffrn_reflns_av_R_equivalents 0.0493
_diffrn_reflns_av_sigmaI/netI 0.0603
_diffrn_reflns_limit_h_max 14
_diffrn_reflns_limit_h_min -15
_diffrn_reflns_limit_k_max 20
_diffrn_reflns_limit_k_min -19
_diffrn_reflns_limit_l_max 22
_diffrn_reflns_limit_l_min -22
_diffrn_reflns_number 27032
_diffrn_reflns_theta_full 30.00
_diffrn_reflns_theta_max 30.00
_diffrn_reflns_theta_min 2.75
_exptl_absorpt_coefficient_mu 0.673
_exptl_absorpt_correction_T_max 0.9358
_exptl_absorpt_correction_T_min 0.7937
_exptl_absorpt_correction_type multi-scan
_exptl_absorpt_process_details 'DENZO/SCALEPACK (Otwinowski & Minor, 1996)'
_exptl_crystal_colour Colorless
_exptl_crystal_density_diffrn 1.413
_exptl_crystal_density_method 'not measured'
_exptl_crystal_description Block
_exptl_crystal_F_000 1020
_exptl_crystal_size_max 0.36
_exptl_crystal_size_mid 0.16
_exptl_crystal_size_min 0.10
_refine_diff_density_max 0.457
_refine_diff_density_min -0.417
_refine_diff_density_rms 0.092
_refine_ls_extinction_method none
_refine_ls_goodness_of_fit_ref 1.107
_refine_ls_hydrogen_treatment constr
_refine_ls_matrix_type full
_refine_ls_number_parameters 629
_refine_ls_number_reflns 13347
_refine_ls_number_restraints 0
_refine_ls_restrained_S_all 1.107
_refine_ls_R_factor_all 0.0902
_refine_ls_R_factor_gt 0.0664
_refine_ls_shift/su_max 0.000
_refine_ls_shift/su_mean 0.000
_refine_ls_structure_factor_coef Fsqd
_refine_ls_weighting_details 'calc w=1/[\s^2^(Fo^2^)+(0.0000P)^2^+5.7520P] where P=(Fo^2^+2Fc^2^)/3'
_refine_ls_weighting_scheme calc
_refine_ls_wR_factor_gt 0.1224
_refine_ls_wR_factor_ref 0.1369
_reflns_number_gt 10400
_reflns_number_total 13347
_reflns_threshold_expression >2sigma(I)
_cod_duplicate_entry 7031668
_cod_data_source_file c4dt01794c2.cif
_cod_data_source_block tc230
_cod_depositor_comments
;
The following automatic conversions were performed:

'_symmetry_cell_setting' value 'Triclinic' changed to 'triclinic'
according to
/usr/data/users/saulius/crontab/automatic-downloads/current/RSC/lib/dictionaries/cif_core.dic
dictionary named 'cif_core.dic' version 2.4.2 from 2011-04-26.

Automatic conversion script
Id: cif_fix_values 2281 2013-09-26 08:29:07Z andrius 
;
_cod_original_sg_symbol_H-M P-1
_cod_database_code 7032288

loop_
_symmetry_equiv_pos_as_xyz
'x, y, z'
'-x, -y, -z'

loop_
_atom_site_label
_atom_site_type_symbol
_atom_site_fract_x
_atom_site_fract_y
_atom_site_fract_z
_atom_site_U_iso_or_equiv
_atom_site_adp_type
_atom_site_occupancy
_atom_site_symmetry_multiplicity
_atom_site_calc_flag
_atom_site_refinement_flags
_atom_site_disorder_assembly
_atom_site_disorder_group
Cu1 Cu 0.16055(4) -0.00689(3) 0.15985(2) 0.02145(9) Uani 1 1 d . . .
P1 P 0.10742(8) -0.20634(5) 0.31555(5) 0.02077(15) Uani 1 1 d . . .
P2 P 0.25382(8) 0.30459(5) -0.16567(5) 0.02078(15) Uani 1 1 d . . .
P3 P 0.18398(8) 0.11107(6) 0.20442(5) 0.02438(16) Uani 1 1 d . . .
N1 N 0.1355(3) -0.14824(18) 0.21102(16) 0.0230(5) Uani 1 1 d . . .
N2 N 0.2493(3) 0.19172(17) -0.14763(16) 0.0234(5) Uani 1 1 d . . .
N3 N 0.1576(2) -0.02834(17) 0.04198(15) 0.0186(4) Uani 1 1 d . . .
C1 C 0.1896(3) 0.0309(2) -0.04329(18) 0.0195(5) Uani 1 1 d . . .
C2 C 0.1993(3) 0.0008(2) -0.11698(19) 0.0224(6) Uani 1 1 d . . .
H2 H 0.2228 0.0439 -0.1764 0.027 Uiso 1 1 calc R . .
C3 C 0.1742(3) -0.0938(2) -0.1028(2) 0.0245(6) Uani 1 1 d . . .
H3 H 0.1822 -0.1166 -0.1524 0.029 Uiso 1 1 calc R . .
C4 C 0.1373(3) -0.1541(2) -0.0151(2) 0.0243(6) Uani 1 1 d . . .
H4 H 0.1169 -0.2180 -0.0035 0.029 Uiso 1 1 calc R . .
C5 C 0.1308(3) -0.1188(2) 0.05564(19) 0.0207(5) Uani 1 1 d . . .
C6 C 0.0913(3) -0.1822(2) 0.15200(19) 0.0218(6) Uani 1 1 d . . .
H6A H -0.0043 -0.1797 0.1725 0.026 Uiso 1 1 calc R . .
H6B H 0.1293 -0.2513 0.1556 0.026 Uiso 1 1 calc R . .
C7 C 0.2150(3) 0.1320(2) -0.05360(19) 0.0229(6) Uani 1 1 d . . .
H7A H 0.1366 0.1660 -0.0199 0.027 Uiso 1 1 calc R . .
H7B H 0.2865 0.1258 -0.0267 0.027 Uiso 1 1 calc R . .
C8 C 0.2243(3) -0.1832(2) 0.3598(2) 0.0250(6) Uani 1 1 d . . .
C9 C 0.2013(4) -0.1962(3) 0.4517(2) 0.0349(8) Uani 1 1 d . . .
H9 H 0.1202 -0.2134 0.4921 0.042 Uiso 1 1 calc R . .
C10 C 0.2969(4) -0.1840(3) 0.4840(3) 0.0442(9) Uani 1 1 d . . .
H10 H 0.2809 -0.1923 0.5466 0.053 Uiso 1 1 calc R . .
C11 C 0.4154(4) -0.1597(3) 0.4256(3) 0.0479(10) Uani 1 1 d . . .
H11 H 0.4808 -0.1519 0.4483 0.058 Uiso 1 1 calc R . .
C12 C 0.4392(4) -0.1467(3) 0.3346(3) 0.0421(9) Uani 1 1 d . . .
H12 H 0.5206 -0.1297 0.2947 0.051 Uiso 1 1 calc R . .
C13 C 0.3440(3) -0.1586(3) 0.3014(2) 0.0318(7) Uani 1 1 d . . .
H13 H 0.3606 -0.1500 0.2387 0.038 Uiso 1 1 calc R . .
C14 C 0.1305(3) -0.3380(2) 0.33538(18) 0.0228(6) Uani 1 1 d . . .
C15 C 0.2574(3) -0.3818(2) 0.3052(2) 0.0310(7) Uani 1 1 d . . .
H15 H 0.3270 -0.3433 0.2805 0.037 Uiso 1 1 calc R . .
C16 C 0.2817(4) -0.4810(2) 0.3114(2) 0.0357(8) Uani 1 1 d . . .
H16 H 0.3677 -0.5103 0.2906 0.043 Uiso 1 1 calc R . .
C17 C 0.1806(4) -0.5374(2) 0.3478(2) 0.0369(8) Uani 1 1 d . . .
H17 H 0.1974 -0.6053 0.3514 0.044 Uiso 1 1 calc R . .
C18 C 0.0556(4) -0.4955(2) 0.3787(2) 0.0333(7) Uani 1 1 d . . .
H18 H -0.0132 -0.5349 0.4048 0.040 Uiso 1 1 calc R . .
C19 C 0.0301(3) -0.3956(2) 0.3719(2) 0.0280(6) Uani 1 1 d . . .
H19 H -0.0563 -0.3667 0.3922 0.034 Uiso 1 1 calc R . .
C20 C -0.0540(3) -0.1709(2) 0.38131(19) 0.0219(5) Uani 1 1 d . . .
C21 C -0.1095(3) -0.2227(2) 0.4703(2) 0.0255(6) Uani 1 1 d . . .
H21 H -0.0644 -0.2823 0.4992 0.031 Uiso 1 1 calc R . .
C22 C -0.2306(3) -0.1869(2) 0.5165(2) 0.0300(7) Uani 1 1 d . . .
H22 H -0.2686 -0.2229 0.5767 0.036 Uiso 1 1 calc R . .
C23 C -0.2963(3) -0.0998(3) 0.4760(2) 0.0331(7) Uani 1 1 d . . .
H23 H -0.3783 -0.0752 0.5088 0.040 Uiso 1 1 calc R . .
C24 C -0.2426(3) -0.0477(3) 0.3871(2) 0.0344(7) Uani 1 1 d . . .
H24 H -0.2880 0.0121 0.3588 0.041 Uiso 1 1 calc R . .
C25 C -0.1224(3) -0.0838(2) 0.3403(2) 0.0283(6) Uani 1 1 d . . .
H25 H -0.0861 -0.0488 0.2793 0.034 Uiso 1 1 calc R . .
C26 C 0.2890(3) 0.3657(2) -0.28486(19) 0.0235(6) Uani 1 1 d . . .
C27 C 0.3066(4) 0.4654(3) -0.3158(2) 0.0375(8) Uani 1 1 d . . .
H27 H 0.3007 0.4995 -0.2742 0.045 Uiso 1 1 calc R . .
C28 C 0.3325(4) 0.5139(3) -0.4073(2) 0.0448(9) Uani 1 1 d . . .
H28 H 0.3428 0.5817 -0.4283 0.054 Uiso 1 1 calc R . .
C29 C 0.3433(4) 0.4641(3) -0.4682(2) 0.0427(9) Uani 1 1 d . . .
H29 H 0.3623 0.4975 -0.5310 0.051 Uiso 1 1 calc R . .
C30 C 0.3266(4) 0.3663(3) -0.4382(2) 0.0382(8) Uani 1 1 d . . .
H30 H 0.3343 0.3323 -0.4803 0.046 Uiso 1 1 calc R . .
C31 C 0.2987(3) 0.3171(2) -0.3465(2) 0.0261(6) Uani 1 1 d . . .
H31 H 0.2861 0.2498 -0.3260 0.031 Uiso 1 1 calc R . .
C32 C 0.3759(3) 0.3284(2) -0.12514(19) 0.0249(6) Uani 1 1 d . . .
C33 C 0.4734(3) 0.2507(3) -0.1072(2) 0.0311(7) Uani 1 1 d . . .
H33 H 0.4739 0.1902 -0.1174 0.037 Uiso 1 1 calc R . .
C34 C 0.5697(3) 0.2617(3) -0.0746(2) 0.0428(9) Uani 1 1 d . . .
H34 H 0.6355 0.2085 -0.0620 0.051 Uiso 1 1 calc R . .
C35 C 0.5702(4) 0.3490(4) -0.0605(3) 0.0491(11) Uani 1 1 d . . .
H35 H 0.6355 0.3556 -0.0370 0.059 Uiso 1 1 calc R . .
C36 C 0.4762(4) 0.4278(3) -0.0802(3) 0.0443(9) Uani 1 1 d . . .
H36 H 0.4786 0.4887 -0.0720 0.053 Uiso 1 1 calc R . .
C37 C 0.3782(3) 0.4175(3) -0.1121(2) 0.0324(7) Uani 1 1 d . . .
H37 H 0.3131 0.4711 -0.1250 0.039 Uiso 1 1 calc R . .
C38 C 0.1029(3) 0.3696(2) -0.1154(2) 0.0223(6) Uani 1 1 d . . .
C39 C 0.0682(3) 0.3645(2) -0.0240(2) 0.0244(6) Uani 1 1 d . . .
H39 H 0.1309 0.3379 0.0094 0.029 Uiso 1 1 calc R . .
C40 C -0.0572(3) 0.3979(2) 0.0182(2) 0.0293(7) Uani 1 1 d . . .
H40 H -0.0800 0.3937 0.0805 0.035 Uiso 1 1 calc R . .
C41 C -0.1492(3) 0.4374(3) -0.0302(2) 0.0338(7) Uani 1 1 d . . .
H41 H -0.2354 0.4592 -0.0011 0.041 Uiso 1 1 calc R . .
C42 C -0.1149(3) 0.4447(2) -0.1213(2) 0.0310(7) Uani 1 1 d . . .
H42 H -0.1771 0.4734 -0.1550 0.037 Uiso 1 1 calc R . .
C43 C 0.0093(3) 0.4106(2) -0.1631(2) 0.0281(6) Uani 1 1 d . . .
H43 H 0.0314 0.4152 -0.2254 0.034 Uiso 1 1 calc R . .
C44 C 0.0454(4) 0.2074(2) 0.2047(2) 0.0353(8) Uani 1 1 d . . .
H44A H 0.0308 0.2304 0.1438 0.042 Uiso 1 1 calc R . .
H44B H -0.0321 0.1776 0.2474 0.042 Uiso 1 1 calc R . .
C45 C 0.0544(6) 0.2973(3) 0.2295(3) 0.0613(13) Uani 1 1 d . . .
H45A H 0.0711 0.2761 0.2890 0.092 Uiso 1 1 calc R . .
H45B H -0.0275 0.3414 0.2310 0.092 Uiso 1 1 calc R . .
H45C H 0.1253 0.3320 0.1844 0.092 Uiso 1 1 calc R . .
C46 C 0.2049(3) 0.0828(3) 0.3176(2) 0.0310(7) Uani 1 1 d . . .
H46A H 0.2746 0.0269 0.3259 0.037 Uiso 1 1 calc R . .
H46B H 0.2335 0.1402 0.3221 0.037 Uiso 1 1 calc R . .
C47 C 0.0827(4) 0.0570(3) 0.3934(2) 0.0371(8) Uani 1 1 d . . .
H47A H 0.0168 0.1149 0.3905 0.056 Uiso 1 1 calc R . .
H47B H 0.1031 0.0360 0.4517 0.056 Uiso 1 1 calc R . .
H47C H 0.0497 0.0035 0.3868 0.056 Uiso 1 1 calc R . .
C48 C 0.3283(4) 0.1715(3) 0.1358(2) 0.0351(8) Uani 1 1 d . . .
H48A H 0.3183 0.2074 0.0745 0.042 Uiso 1 1 calc R . .
H48B H 0.3375 0.2198 0.1631 0.042 Uiso 1 1 calc R . .
C49 C 0.4490(4) 0.0965(4) 0.1295(3) 0.0520(11) Uani 1 1 d . . .
H49A H 0.4544 0.0567 0.1904 0.078 Uiso 1 1 calc R . .
H49B H 0.5259 0.1306 0.0983 0.078 Uiso 1 1 calc R . .
H49C H 0.4446 0.0536 0.0958 0.078 Uiso 1 1 calc R . .
P4A P 0.5743(5) 0.2655(4) 0.2674(4) 0.0295(12) Uani 0.65(2) 1 d P A 1
F1A F 0.4199(10) 0.3025(6) 0.2668(8) 0.0500(17) Uani 0.65(2) 1 d P A 1
F2A F 0.7172(15) 0.2106(9) 0.2820(11) 0.065(2) Uani 0.65(2) 1 d P A 1
F3A F 0.5621(12) 0.1617(6) 0.2623(12) 0.107(4) Uani 0.65(2) 1 d P A 1
F4A F 0.5875(10) 0.3650(8) 0.2744(13) 0.129(6) Uani 0.65(2) 1 d P A 1
F5A F 0.6274(12) 0.3017(13) 0.1644(6) 0.120(5) Uani 0.65(2) 1 d P A 1
F6A F 0.5270(9) 0.2260(12) 0.3742(5) 0.104(5) Uani 0.65(2) 1 d P A 1
P4B P 0.5729(13) 0.2659(10) 0.2715(10) 0.053(4) Uani 0.35(2) 1 d P A 2
F1B F 0.450(2) 0.311(2) 0.2502(19) 0.103(9) Uani 0.35(2) 1 d P A 2
F2B F 0.714(3) 0.2417(16) 0.269(2) 0.065(2) Uani 0.35(2) 1 d P A 2
F3B F 0.5198(14) 0.1654(10) 0.3143(13) 0.091(5) Uani 0.35(2) 1 d P A 2
F4B F 0.623(3) 0.3647(14) 0.2295(19) 0.167(12) Uani 0.35(2) 1 d P A 2
F5B F 0.6091(16) 0.2558(18) 0.1713(13) 0.086(7) Uani 0.35(2) 1 d P A 2
F6B F 0.5264(18) 0.293(2) 0.3580(15) 0.103(8) Uani 0.35(2) 1 d P A 2

loop_
_atom_site_aniso_label
_atom_site_aniso_U_11
_atom_site_aniso_U_22
_atom_site_aniso_U_33
_atom_site_aniso_U_23
_atom_site_aniso_U_13
_atom_site_aniso_U_12
Cu1 0.02597(19) 0.02037(17) 0.01959(17) -0.00722(13) -0.00496(13) -0.00547(14)
P1 0.0249(4) 0.0187(3) 0.0185(3) -0.0046(3) -0.0070(3) -0.0018(3)
P2 0.0243(4) 0.0195(3) 0.0178(3) -0.0044(3) -0.0044(3) -0.0047(3)
P3 0.0317(4) 0.0242(4) 0.0195(3) -0.0082(3) -0.0037(3) -0.0097(3)
N1 0.0314(13) 0.0188(11) 0.0186(11) -0.0026(9) -0.0071(10) -0.0064(10)
N2 0.0314(14) 0.0176(11) 0.0195(11) -0.0045(9) -0.0052(10) -0.0036(10)
N3 0.0197(11) 0.0175(11) 0.0189(11) -0.0055(9) -0.0051(9) -0.0025(9)
C1 0.0185(13) 0.0210(13) 0.0189(12) -0.0055(10) -0.0057(10) -0.0017(10)
C2 0.0258(14) 0.0233(14) 0.0181(13) -0.0064(11) -0.0054(11) -0.0027(11)
C3 0.0269(15) 0.0273(15) 0.0227(14) -0.0125(12) -0.0086(11) 0.0009(12)
C4 0.0288(15) 0.0198(13) 0.0287(15) -0.0094(11) -0.0108(12) -0.0031(11)
C5 0.0213(13) 0.0192(13) 0.0225(13) -0.0049(10) -0.0098(11) -0.0006(10)
C6 0.0239(14) 0.0188(13) 0.0246(14) -0.0056(11) -0.0081(11) -0.0049(11)
C7 0.0301(15) 0.0198(13) 0.0187(13) -0.0060(10) -0.0034(11) -0.0071(11)
C8 0.0250(15) 0.0254(14) 0.0276(15) -0.0102(12) -0.0117(12) 0.0015(11)
C9 0.0364(19) 0.044(2) 0.0283(16) -0.0137(15) -0.0130(14) -0.0018(15)
C10 0.044(2) 0.060(3) 0.041(2) -0.0240(19) -0.0236(17) 0.0021(19)
C11 0.038(2) 0.057(3) 0.064(3) -0.021(2) -0.032(2) -0.0015(18)
C12 0.0272(18) 0.049(2) 0.054(2) -0.0145(18) -0.0164(16) -0.0041(16)
C13 0.0266(16) 0.0369(18) 0.0333(17) -0.0119(14) -0.0094(13) -0.0021(13)
C14 0.0297(15) 0.0198(13) 0.0170(12) -0.0045(10) -0.0073(11) 0.0006(11)
C15 0.0346(17) 0.0288(16) 0.0238(15) -0.0060(12) -0.0031(13) -0.0019(13)
C16 0.041(2) 0.0278(16) 0.0305(17) -0.0087(13) -0.0075(14) 0.0073(14)
C17 0.059(2) 0.0201(15) 0.0287(17) -0.0055(12) -0.0147(16) 0.0014(15)
C18 0.048(2) 0.0238(15) 0.0276(16) -0.0038(12) -0.0122(14) -0.0067(14)
C19 0.0342(17) 0.0251(15) 0.0236(14) -0.0040(12) -0.0100(12) -0.0035(13)
C20 0.0214(14) 0.0211(13) 0.0249(14) -0.0080(11) -0.0068(11) -0.0033(11)
C21 0.0285(15) 0.0238(14) 0.0231(14) -0.0081(11) -0.0048(12) -0.0022(12)
C22 0.0294(16) 0.0342(17) 0.0286(16) -0.0137(13) -0.0033(13) -0.0079(13)
C23 0.0250(16) 0.0376(18) 0.0407(19) -0.0201(15) -0.0058(13) -0.0024(13)
C24 0.0304(17) 0.0290(17) 0.045(2) -0.0118(15) -0.0155(15) 0.0040(13)
C25 0.0309(16) 0.0252(15) 0.0295(16) -0.0047(12) -0.0128(13) -0.0034(12)
C26 0.0236(14) 0.0246(14) 0.0227(14) -0.0057(11) -0.0061(11) -0.0061(11)
C27 0.054(2) 0.0295(17) 0.0273(16) -0.0039(13) -0.0095(15) -0.0116(16)
C28 0.059(3) 0.037(2) 0.0320(19) 0.0043(15) -0.0092(17) -0.0202(18)
C29 0.046(2) 0.055(2) 0.0216(16) 0.0023(15) -0.0078(15) -0.0189(19)
C30 0.039(2) 0.055(2) 0.0253(16) -0.0130(15) -0.0069(14) -0.0154(17)
C31 0.0261(15) 0.0305(16) 0.0226(14) -0.0073(12) -0.0063(11) -0.0059(12)
C32 0.0243(14) 0.0340(16) 0.0168(13) -0.0078(11) -0.0029(11) -0.0077(12)
C33 0.0236(15) 0.0399(18) 0.0241(15) -0.0051(13) -0.0013(12) -0.0069(13)
C34 0.0239(17) 0.065(3) 0.0310(18) -0.0037(17) -0.0063(14) -0.0063(17)
C35 0.0269(18) 0.089(3) 0.038(2) -0.023(2) -0.0057(15) -0.020(2)
C36 0.038(2) 0.064(3) 0.043(2) -0.0273(19) -0.0069(16) -0.0197(19)
C37 0.0298(17) 0.0420(19) 0.0321(17) -0.0185(15) -0.0066(13) -0.0084(14)
C38 0.0260(14) 0.0162(12) 0.0266(14) -0.0061(11) -0.0082(11) -0.0047(11)
C39 0.0272(15) 0.0203(13) 0.0282(15) -0.0104(11) -0.0082(12) -0.0018(11)
C40 0.0323(17) 0.0289(16) 0.0300(16) -0.0157(13) -0.0063(13) -0.0023(13)
C41 0.0255(16) 0.0342(18) 0.047(2) -0.0219(15) -0.0074(14) -0.0013(13)
C42 0.0287(16) 0.0282(16) 0.0407(18) -0.0116(14) -0.0142(14) -0.0027(13)
C43 0.0326(17) 0.0271(15) 0.0278(15) -0.0068(12) -0.0124(13) -0.0053(13)
C44 0.047(2) 0.0261(16) 0.0341(18) -0.0116(14) -0.0110(15) -0.0026(15)
C45 0.097(4) 0.030(2) 0.062(3) -0.024(2) -0.024(3) 0.003(2)
C46 0.0373(18) 0.0370(18) 0.0226(15) -0.0113(13) -0.0057(13) -0.0119(14)
C47 0.048(2) 0.041(2) 0.0233(16) -0.0122(14) -0.0025(14) -0.0156(17)
C48 0.0412(19) 0.044(2) 0.0254(16) -0.0092(14) -0.0046(14) -0.0239(16)
C49 0.032(2) 0.073(3) 0.043(2) -0.002(2) -0.0072(17) -0.019(2)
P4A 0.0254(19) 0.029(2) 0.036(2) -0.018(2) -0.0053(15) -0.0001(15)
F1A 0.027(4) 0.063(4) 0.057(4) -0.026(3) -0.009(3) 0.011(2)
F2A 0.0414(17) 0.068(7) 0.076(5) -0.013(6) -0.024(3) 0.016(5)
F3A 0.110(8) 0.068(4) 0.194(12) -0.083(6) -0.078(8) 0.018(4)
F4A 0.078(5) 0.076(6) 0.276(17) -0.103(9) -0.049(8) -0.010(4)
F5A 0.109(6) 0.174(12) 0.031(4) 0.008(5) -0.001(3) -0.012(7)
F6A 0.058(4) 0.204(12) 0.030(2) -0.001(5) -0.007(2) -0.038(7)
P4B 0.062(7) 0.049(7) 0.035(5) -0.004(4) -0.011(4) 0.002(5)
F1B 0.034(10) 0.20(2) 0.096(14) -0.093(13) -0.019(9) 0.029(9)
F2B 0.0414(17) 0.068(7) 0.076(5) -0.013(6) -0.024(3) 0.016(5)
F3B 0.093(8) 0.040(6) 0.110(12) -0.020(6) 0.022(8) -0.024(5)
F4B 0.23(2) 0.046(9) 0.163(19) -0.001(10) 0.030(15) -0.063(12)
F5B 0.055(7) 0.155(18) 0.076(12) -0.091(14) -0.021(7) 0.027(9)
F6B 0.069(8) 0.20(2) 0.065(12) -0.086(14) -0.019(8) 0.016(13)

loop_
_atom_type_symbol
_atom_type_description
_atom_type_scat_dispersion_real
_atom_type_scat_dispersion_imag
_atom_type_scat_source
C C 0.0033 0.0016 'International Tables Vol C Tables 4.2.6.8 and 6.1.1.4'
H H 0.0000 0.0000 'International Tables Vol C Tables 4.2.6.8 and 6.1.1.4'
Cu Cu 0.3201 1.2651 'International Tables Vol C Tables 4.2.6.8 and 6.1.1.4'
F F 0.0171 0.0103 'International Tables Vol C Tables 4.2.6.8 and 6.1.1.4'
N N 0.0061 0.0033 'International Tables Vol C Tables 4.2.6.8 and 6.1.1.4'
P P 0.1023 0.0942 'International Tables Vol C Tables 4.2.6.8 and 6.1.1.4'

loop_
_geom_angle_atom_site_label_1
_geom_angle_atom_site_label_2
_geom_angle_atom_site_label_3
_geom_angle
N1 Cu1 N3 83.07(9)
N1 Cu1 P3 138.66(7)
N3 Cu1 P3 138.25(7)
N1 P1 C8 108.53(14)
N1 P1 C14 112.21(13)
C8 P1 C14 105.37(14)
N1 P1 C20 113.59(14)
C8 P1 C20 108.25(14)
C14 P1 C20 108.50(14)
N2 P2 C26 109.90(13)
N2 P2 C38 114.18(13)
C26 P2 C38 105.81(14)
N2 P2 C32 113.85(15)
C26 P2 C32 106.98(13)
C38 P2 C32 105.56(14)
C44 P3 C48 106.74(17)
C44 P3 C46 102.62(16)
C48 P3 C46 100.42(15)
C44 P3 Cu1 112.49(12)
C48 P3 Cu1 113.79(12)
C46 P3 Cu1 119.26(12)
C6 N1 P1 119.17(19)
C6 N1 Cu1 111.98(17)
P1 N1 Cu1 124.33(14)
C7 N2 P2 117.00(19)
C5 N3 C1 118.6(2)
C5 N3 Cu1 112.00(18)
C1 N3 Cu1 129.08(19)
N3 C1 C2 122.3(3)
N3 C1 C7 115.9(2)
C2 C1 C7 121.9(2)
C1 C2 C3 119.0(3)
C1 C2 H2 120.5
C3 C2 H2 120.5
C4 C3 C2 119.0(3)
C4 C3 H3 120.5
C2 C3 H3 120.5
C3 C4 C5 118.6(3)
C3 C4 H4 120.7
C5 C4 H4 120.7
N3 C5 C4 122.5(3)
N3 C5 C6 117.4(2)
C4 C5 C6 120.2(3)
N1 C6 C5 110.6(2)
N1 C6 H6A 109.5
C5 C6 H6A 109.5
N1 C6 H6B 109.5
C5 C6 H6B 109.5
H6A C6 H6B 108.1
N2 C7 C1 112.7(2)
N2 C7 H7A 109.0
C1 C7 H7A 109.0
N2 C7 H7B 109.0
C1 C7 H7B 109.0
H7A C7 H7B 107.8
C9 C8 C13 119.5(3)
C9 C8 P1 121.5(3)
C13 C8 P1 118.8(2)
C10 C9 C8 119.9(4)
C10 C9 H9 120.1
C8 C9 H9 120.1
C11 C10 C9 120.2(4)
C11 C10 H10 119.9
C9 C10 H10 119.9
C12 C11 C10 120.3(3)
C12 C11 H11 119.8
C10 C11 H11 119.8
C11 C12 C13 120.0(4)
C11 C12 H12 120.0
C13 C12 H12 120.0
C12 C13 C8 120.1(3)
C12 C13 H13 120.0
C8 C13 H13 120.0
C19 C14 C15 119.0(3)
C19 C14 P1 124.0(2)
C15 C14 P1 116.8(2)
C16 C15 C14 120.3(3)
C16 C15 H15 119.9
C14 C15 H15 119.9
C17 C16 C15 120.0(3)
C17 C16 H16 120.0
C15 C16 H16 120.0
C18 C17 C16 120.3(3)
C18 C17 H17 119.8
C16 C17 H17 119.8
C17 C18 C19 120.1(3)
C17 C18 H18 120.0
C19 C18 H18 120.0
C14 C19 C18 120.3(3)
C14 C19 H19 119.9
C18 C19 H19 119.9
C25 C20 C21 119.0(3)
C25 C20 P1 116.8(2)
C21 C20 P1 124.1(2)
C22 C21 C20 119.8(3)
C22 C21 H21 120.1
C20 C21 H21 120.1
C23 C22 C21 120.8(3)
C23 C22 H22 119.6
C21 C22 H22 119.6
C22 C23 C24 120.0(3)
C22 C23 H23 120.0
C24 C23 H23 120.0
C25 C24 C23 119.4(3)
C25 C24 H24 120.3
C23 C24 H24 120.3
C24 C25 C20 120.9(3)
C24 C25 H25 119.5
C20 C25 H25 119.5
C31 C26 C27 119.3(3)
C31 C26 P2 121.7(2)
C27 C26 P2 119.0(2)
C28 C27 C26 119.8(3)
C28 C27 H27 120.1
C26 C27 H27 120.1
C29 C28 C27 120.3(4)
C29 C28 H28 119.9
C27 C28 H28 119.9
C30 C29 C28 120.2(3)
C30 C29 H29 119.9
C28 C29 H29 119.9
C29 C30 C31 120.2(3)
C29 C30 H30 119.9
C31 C30 H30 119.9
C26 C31 C30 120.3(3)
C26 C31 H31 119.9
C30 C31 H31 119.9
C37 C32 C33 119.4(3)
C37 C32 P2 124.5(3)
C33 C32 P2 116.1(2)
C34 C33 C32 120.1(4)
C34 C33 H33 120.0
C32 C33 H33 120.0
C35 C34 C33 120.2(4)
C35 C34 H34 119.9
C33 C34 H34 119.9
C34 C35 C36 120.4(4)
C34 C35 H35 119.8
C36 C35 H35 119.8
C35 C36 C37 119.9(4)
C35 C36 H36 120.0
C37 C36 H36 120.0
C36 C37 C32 119.9(4)
C36 C37 H37 120.1
C32 C37 H37 120.1
C43 C38 C39 118.4(3)
C43 C38 P2 119.7(2)
C39 C38 P2 120.9(2)
C40 C39 C38 120.6(3)
C40 C39 H39 119.7
C38 C39 H39 119.7
C41 C40 C39 120.1(3)
C41 C40 H40 119.9
C39 C40 H40 119.9
C42 C41 C40 119.7(3)
C42 C41 H41 120.1
C40 C41 H41 120.1
C43 C42 C41 120.2(3)
C43 C42 H42 119.9
C41 C42 H42 119.9
C42 C43 C38 121.0(3)
C42 C43 H43 119.5
C38 C43 H43 119.5
C45 C44 P3 117.2(3)
C45 C44 H44A 108.0
P3 C44 H44A 108.0
C45 C44 H44B 108.0
P3 C44 H44B 108.0
H44A C44 H44B 107.2
C44 C45 H45A 109.5
C44 C45 H45B 109.5
H45A C45 H45B 109.5
C44 C45 H45C 109.5
H45A C45 H45C 109.5
H45B C45 H45C 109.5
C47 C46 P3 113.9(2)
C47 C46 H46A 108.8
P3 C46 H46A 108.8
C47 C46 H46B 108.8
P3 C46 H46B 108.8
H46A C46 H46B 107.7
C46 C47 H47A 109.5
C46 C47 H47B 109.5
H47A C47 H47B 109.5
C46 C47 H47C 109.5
H47A C47 H47C 109.5
H47B C47 H47C 109.5
C49 C48 P3 110.6(3)
C49 C48 H48A 109.5
P3 C48 H48A 109.5
C49 C48 H48B 109.5
P3 C48 H48B 109.5
H48A C48 H48B 108.1
C48 C49 H49A 109.5
C48 C49 H49B 109.5
H49A C49 H49B 109.5
C48 C49 H49C 109.5
H49A C49 H49C 109.5
H49B C49 H49C 109.5
F4A P4A F5A 90.0(7)
F4A P4A F3A 178.7(8)
F5A P4A F3A 91.0(6)
F4A P4A F6A 90.0(7)
F5A P4A F6A 177.0(7)
F3A P4A F6A 89.0(6)
F4A P4A F2A 96.1(7)
F5A P4A F2A 93.0(8)
F3A P4A F2A 82.9(7)
F6A P4A F2A 84.1(8)
F4A P4A F1A 91.0(6)
F5A P4A F1A 94.7(7)
F3A P4A F1A 89.9(5)
F6A P4A F1A 88.2(6)
F2A P4A F1A 169.5(8)
F1B P4B F6B 90.6(15)
F1B P4B F2B 164(2)
F6B P4B F2B 96.8(18)
F1B P4B F4B 90.1(17)
F6B P4B F4B 85.9(13)
F2B P4B F4B 76.0(16)
F1B P4B F3B 89.3(15)
F6B P4B F3B 94.1(13)
F2B P4B F3B 104.6(14)
F4B P4B F3B 179.4(17)
F1B P4B F5B 81.3(14)
F6B P4B F5B 169.7(15)
F2B P4B F5B 89.5(17)
F4B P4B F5B 87.6(14)
F3B P4B F5B 92.3(11)

loop_
_geom_bond_atom_site_label_1
_geom_bond_atom_site_label_2
_geom_bond_distance
Cu1 N1 1.990(2)
Cu1 N3 2.066(2)
Cu1 P3 2.1739(9)
P1 N1 1.591(2)
P1 C8 1.801(3)
P1 C14 1.807(3)
P1 C20 1.819(3)
P2 N2 1.580(2)
P2 C26 1.798(3)
P2 C38 1.810(3)
P2 C32 1.814(3)
P3 C44 1.825(4)
P3 C48 1.832(3)
P3 C46 1.833(3)
N1 C6 1.464(4)
N2 C7 1.459(4)
N3 C5 1.344(4)
N3 C1 1.348(3)
C1 C2 1.383(4)
C1 C7 1.505(4)
C2 C3 1.395(4)
C2 H2 0.9500
C3 C4 1.387(4)
C3 H3 0.9500
C4 C5 1.394(4)
C4 H4 0.9500
C5 C6 1.509(4)
C6 H6A 0.9900
C6 H6B 0.9900
C7 H7A 0.9900
C7 H7B 0.9900
C8 C9 1.393(4)
C8 C13 1.393(4)
C9 C10 1.385(5)
C9 H9 0.9500
C10 C11 1.382(6)
C10 H10 0.9500
C11 C12 1.378(6)
C11 H11 0.9500
C12 C13 1.388(5)
C12 H12 0.9500
C13 H13 0.9500
C14 C19 1.389(4)
C14 C15 1.403(4)
C15 C16 1.385(5)
C15 H15 0.9500
C16 C17 1.384(5)
C16 H16 0.9500
C17 C18 1.379(5)
C17 H17 0.9500
C18 C19 1.394(4)
C18 H18 0.9500
C19 H19 0.9500
C20 C25 1.394(4)
C20 C21 1.397(4)
C21 C22 1.386(4)
C21 H21 0.9500
C22 C23 1.378(5)
C22 H22 0.9500
C23 C24 1.393(5)
C23 H23 0.9500
C24 C25 1.386(5)
C24 H24 0.9500
C25 H25 0.9500
C26 C31 1.382(4)
C26 C27 1.404(4)
C27 C28 1.385(5)
C27 H27 0.9500
C28 C29 1.382(6)
C28 H28 0.9500
C29 C30 1.376(5)
C29 H29 0.9500
C30 C31 1.390(4)
C30 H30 0.9500
C31 H31 0.9500
C32 C37 1.393(4)
C32 C33 1.397(5)
C33 C34 1.387(5)
C33 H33 0.9500
C34 C35 1.371(6)
C34 H34 0.9500
C35 C36 1.386(6)
C35 H35 0.9500
C36 C37 1.392(5)
C36 H36 0.9500
C37 H37 0.9500
C38 C43 1.395(4)
C38 C39 1.398(4)
C39 C40 1.388(4)
C39 H39 0.9500
C40 C41 1.387(5)
C40 H40 0.9500
C41 C42 1.386(5)
C41 H41 0.9500
C42 C43 1.379(5)
C42 H42 0.9500
C43 H43 0.9500
C44 C45 1.529(5)
C44 H44A 0.9900
C44 H44B 0.9900
C45 H45A 0.9800
C45 H45B 0.9800
C45 H45C 0.9800
C46 C47 1.523(5)
C46 H46A 0.9900
C46 H46B 0.9900
C47 H47A 0.9800
C47 H47B 0.9800
C47 H47C 0.9800
C48 C49 1.518(6)
C48 H48A 0.9900
C48 H48B 0.9900
C49 H49A 0.9800
C49 H49B 0.9800
C49 H49C 0.9800
P4A F4A 1.535(9)
P4A F5A 1.537(11)
P4A F3A 1.581(8)
P4A F6A 1.586(10)
P4A F2A 1.645(14)
P4A F1A 1.663(11)
P4B F1B 1.46(3)
P4B F6B 1.50(2)
P4B F2B 1.50(3)
P4B F4B 1.52(2)
P4B F3B 1.549(18)
P4B F5B 1.61(2)
